data_1520042
loop_
_publ_author_name
'Zhu, Qiuhua'
'Zhang, Yilin'
'Nie, Han'
'Zhao, Zujin'
'Liu, Shuwen'
'Wong, Kam Sing'
'Tang, Ben Zhong'

_publ_section_title
;
 Insight into the strong aggregation-induced emission of low-conjugated
 racemic C6-unsubstituted tetrahydropyrimidines through
 crystal-structure--property relationship of polymorphs
;
_journal_issue 8
_journal_name_full 'Chem. Sci.'
_journal_page_first 4690
_journal_paper_doi 10.1039/C5SC01226K
_journal_volume 6
_journal_year 2015
_chemical_formula_sum 'C26 H22 Br2 N2 O4'
_chemical_formula_weight 586.28
_chemical_name_systematic
; 
 ? 
;
_space_group_IT_number 61
_symmetry_cell_setting orthorhombic
_symmetry_space_group_name_Hall '-P 2ac 2ab'
_symmetry_space_group_name_H-M 'P b c a'
_atom_sites_solution_hydrogens geom
_atom_sites_solution_primary direct
_atom_sites_solution_secondary difmap
_audit_creation_method SHELXL-97
_audit_update_record
;
2014-06-29 deposited with the CCDC.
2015-05-26 downloaded from the CCDC.
;
_cell_angle_alpha 90.00
_cell_angle_beta 90.00
_cell_angle_gamma 90.00
_cell_formula_units_Z 8
_cell_length_a 11.755(3)
_cell_length_b 20.780(5)
_cell_length_c 21.031(5)
_cell_measurement_reflns_used 1553
_cell_measurement_temperature 298(2)
_cell_measurement_theta_max 17.60
_cell_measurement_theta_min 2.19
_cell_volume 5137(2)
_computing_cell_refinement 'Bruker SAINT'
_computing_data_collection 'Bruker APEX2'
_computing_data_reduction 'Bruker SAINT'
_computing_molecular_graphics 'Bruker SHELXTL'
_computing_publication_material 'Bruker SHELXTL'
_computing_structure_refinement 'SHELXL-97 (Sheldrick, 2008)'
_computing_structure_solution 'SHELXS-97 (Sheldrick, 2008)'
_diffrn_ambient_temperature 298(2)
_diffrn_measured_fraction_theta_full 0.999
_diffrn_measured_fraction_theta_max 0.999
_diffrn_radiation_monochromator graphite
_diffrn_radiation_source 'fine-focus sealed tube'
_diffrn_radiation_type MoK\a
_diffrn_radiation_wavelength 0.71073
_diffrn_reflns_av_R_equivalents 0.1231
_diffrn_reflns_av_sigmaI/netI 0.1043
_diffrn_reflns_limit_h_max 13
_diffrn_reflns_limit_h_min -13
_diffrn_reflns_limit_k_max 24
_diffrn_reflns_limit_k_min -19
_diffrn_reflns_limit_l_max 24
_diffrn_reflns_limit_l_min -24
_diffrn_reflns_number 24299
_diffrn_reflns_theta_full 24.80
_diffrn_reflns_theta_max 24.80
_diffrn_reflns_theta_min 1.94
_exptl_absorpt_coefficient_mu 3.189
_exptl_absorpt_correction_T_max 0.5027
_exptl_absorpt_correction_T_min 0.4284
_exptl_absorpt_correction_type multi-scan
_exptl_absorpt_process_details 'Higashi, T. (1995)'
_exptl_crystal_density_diffrn 1.516
_exptl_crystal_density_method 'not measured'
_exptl_crystal_F_000 2352
_exptl_crystal_size_max 0.32
_exptl_crystal_size_mid 0.30
_exptl_crystal_size_min 0.25
_refine_diff_density_max 0.586
_refine_diff_density_min -0.619
_refine_diff_density_rms 0.070
_refine_ls_extinction_method none
_refine_ls_goodness_of_fit_ref 0.994
_refine_ls_hydrogen_treatment constr
_refine_ls_matrix_type full
_refine_ls_number_parameters 309
_refine_ls_number_reflns 4426
_refine_ls_number_restraints 0
_refine_ls_restrained_S_all 0.994
_refine_ls_R_factor_all 0.1609
_refine_ls_R_factor_gt 0.0552
_refine_ls_shift/su_max 0.000
_refine_ls_shift/su_mean 0.000
_refine_ls_structure_factor_coef Fsqd
_refine_ls_weighting_details 'calc w=1/[\s^2^(Fo^2^)+(0.0479P)^2^+2.5345P] where P=(Fo^2^+2Fc^2^)/3'
_refine_ls_weighting_scheme calc
_refine_ls_wR_factor_gt 0.1063
_refine_ls_wR_factor_ref 0.1446
_reflns_number_gt 1904
_reflns_number_total 4426
_reflns_threshold_expression >2sigma(I)
_cod_data_source_file c5sc01226k2.cif
_cod_data_source_block 1
_cod_depositor_comments
;
The following automatic conversions were performed:

'_symmetry_cell_setting' value 'Orthorhombic' changed to
'orthorhombic' according to
/usr/data/users/saulius/crontab/automatic-downloads/rss-feeds/RSC/lib/dictionaries/cif_core.dic
dictionary named 'cif_core.dic' version 2.4.2 from 2011-04-26.

Automatic conversion script
Id: cif_fix_values 3271 2015-04-21 07:52:19Z andrius 

 Adding full bibliography for 1520038--1520042.cif.
;
_cod_original_sg_symbol_H-M 'Pbca '
_cod_database_code 1520042

loop_
_symmetry_equiv_pos_as_xyz
'x, y, z'
'-x+1/2, -y, z+1/2'
'-x, y+1/2, -z+1/2'
'x+1/2, -y+1/2, -z'
'-x, -y, -z'
'x-1/2, y, -z-1/2'
'x, -y-1/2, z-1/2'
'-x-1/2, y-1/2, z'

loop_
_atom_site_label
_atom_site_type_symbol
_atom_site_fract_x
_atom_site_fract_y
_atom_site_fract_z
_atom_site_U_iso_or_equiv
_atom_site_adp_type
_atom_site_occupancy
_atom_site_symmetry_multiplicity
_atom_site_calc_flag
_atom_site_refinement_flags
Br1 Br -0.42613(7) 0.11734(4) 0.26808(4) 0.0928(3) Uani 1 1 d .
Br2 Br -0.14587(8) 0.45547(4) 0.34843(5) 0.1164(4) Uani 1 1 d .
N1 N -0.0557(4) 0.1024(2) 0.4703(2) 0.0445(12) Uani 1 1 d .
C7 C -0.0305(5) 0.1659(2) 0.4984(3) 0.0431(15) Uani 1 1 d .
H7 H -0.1030 0.1884 0.5043 0.052 Uiso 1 1 calc R
O3 O 0.3402(4) 0.1045(2) 0.4028(2) 0.0806(15) Uani 1 1 d .
N2 N 0.0386(4) 0.2042(2) 0.4541(2) 0.0431(12) Uani 1 1 d .
O1 O 0.2618(4) 0.2605(2) 0.4297(2) 0.0673(13) Uani 1 1 d .
C2 C -0.3326(6) 0.1265(3) 0.3920(4) 0.0627(19) Uani 1 1 d .
H2 H -0.4061 0.1382 0.4035 0.075 Uiso 1 1 calc R
C8 C 0.0245(5) 0.1587(3) 0.5632(3) 0.0489(16) Uani 1 1 d .
C23 C 0.2186(5) 0.2188(3) 0.3986(3) 0.0518(17) Uani 1 1 d .
C14 C -0.0055(5) 0.2627(3) 0.4291(3) 0.0459(15) Uani 1 1 d .
C4 C -0.1396(6) 0.1054(3) 0.4215(3) 0.0467(15) Uani 1 1 d .
C3 C -0.2490(6) 0.1231(3) 0.4374(3) 0.0586(17) Uani 1 1 d .
H3 H -0.2664 0.1328 0.4795 0.070 Uiso 1 1 calc R
C20 C 0.1292(5) 0.1729(3) 0.4255(2) 0.0427(15) Uani 1 1 d .
C15 C -0.0482(5) 0.3089(3) 0.4693(3) 0.0590(18) Uani 1 1 d .
H15 H -0.0488 0.3017 0.5129 0.071 Uiso 1 1 calc R
C13 C -0.0182(6) 0.1133(3) 0.6055(3) 0.0580(17) Uani 1 1 d .
H13 H -0.0761 0.0856 0.5928 0.070 Uiso 1 1 calc R
C22 C 0.0504(5) 0.0669(3) 0.4574(3) 0.0517(16) Uani 1 1 d .
H22A H 0.0342 0.0316 0.4286 0.062 Uiso 1 1 calc R
H22B H 0.0787 0.0488 0.4968 0.062 Uiso 1 1 calc R
C18 C -0.0479(6) 0.3314(3) 0.3400(3) 0.069(2) Uani 1 1 d .
H18 H -0.0477 0.3389 0.2964 0.083 Uiso 1 1 calc R
O4 O 0.2329(4) 0.0157(2) 0.3976(3) 0.1013(18) Uani 1 1 d .
C1 C -0.3088(6) 0.1128(3) 0.3304(3) 0.0573(17) Uani 1 1 d .
C21 C 0.1416(5) 0.1090(3) 0.4284(3) 0.0467(15) Uani 1 1 d .
C19 C -0.0075(5) 0.2737(3) 0.3644(3) 0.0568(17) Uani 1 1 d .
H19 H 0.0186 0.2421 0.3368 0.068 Uiso 1 1 calc R
C24 C 0.3293(6) 0.2464(3) 0.3097(3) 0.078(2) Uani 1 1 d .
H24A H 0.3144 0.2911 0.3176 0.117 Uiso 1 1 calc R
H24B H 0.3328 0.2390 0.2647 0.117 Uiso 1 1 calc R
H24C H 0.4006 0.2347 0.3288 0.117 Uiso 1 1 calc R
C10 C 0.1518(6) 0.1974(4) 0.6447(4) 0.076(2) Uani 1 1 d .
H10 H 0.2077 0.2260 0.6581 0.092 Uiso 1 1 calc R
C25 C 0.2485(7) 0.0790(4) 0.4086(3) 0.0628(19) Uani 1 1 d .
C5 C -0.1162(6) 0.0906(3) 0.3584(3) 0.0615(18) Uani 1 1 d .
H5 H -0.0430 0.0784 0.3466 0.074 Uiso 1 1 calc R
C9 C 0.1096(5) 0.2007(3) 0.5835(3) 0.0590(18) Uani 1 1 d .
H9 H 0.1383 0.2313 0.5555 0.071 Uiso 1 1 calc R
C11 C 0.1105(7) 0.1516(4) 0.6854(4) 0.084(2) Uani 1 1 d .
H11 H 0.1399 0.1489 0.7264 0.101 Uiso 1 1 calc R
C12 C 0.0259(7) 0.1092(3) 0.6669(3) 0.075(2) Uani 1 1 d .
H12 H -0.0013 0.0783 0.6951 0.090 Uiso 1 1 calc R
C16 C -0.0904(6) 0.3660(3) 0.4451(4) 0.072(2) Uani 1 1 d .
H16 H -0.1204 0.3969 0.4723 0.087 Uiso 1 1 calc R
C17 C -0.0881(6) 0.3770(3) 0.3814(4) 0.069(2) Uani 1 1 d .
C6 C -0.2020(7) 0.0942(3) 0.3127(3) 0.068(2) Uani 1 1 d .
H6 H -0.1866 0.0839 0.2705 0.081 Uiso 1 1 calc R
C26 C 0.3368(7) -0.0196(4) 0.3807(6) 0.165(5) Uani 1 1 d .
H26A H 0.3558 -0.0112 0.3371 0.248 Uiso 1 1 calc R
H26B H 0.3243 -0.0649 0.3864 0.248 Uiso 1 1 calc R
H26C H 0.3981 -0.0059 0.4076 0.248 Uiso 1 1 calc R
O2 O 0.2388(3) 0.20774(18) 0.3371(2) 0.0593(12) Uani 1 1 d .

loop_
_atom_site_aniso_label
_atom_site_aniso_U_11
_atom_site_aniso_U_22
_atom_site_aniso_U_33
_atom_site_aniso_U_23
_atom_site_aniso_U_13
_atom_site_aniso_U_12
Br1 0.0864(6) 0.1134(7) 0.0786(6) 0.0232(5) -0.0254(5) -0.0213(5)
Br2 0.0955(7) 0.0609(5) 0.1929(11) 0.0420(6) -0.0218(7) 0.0057(5)
N1 0.047(3) 0.039(3) 0.048(3) -0.006(2) 0.006(3) 0.003(3)
C7 0.037(4) 0.039(4) 0.053(4) 0.000(3) 0.002(3) -0.004(3)
O3 0.047(3) 0.092(4) 0.103(4) 0.001(3) 0.013(3) 0.005(3)
N2 0.042(3) 0.038(3) 0.049(3) 0.005(2) 0.008(3) 0.000(3)
O1 0.058(3) 0.072(3) 0.072(3) -0.013(3) 0.000(2) -0.024(3)
C2 0.052(5) 0.061(4) 0.075(5) -0.009(4) 0.003(4) 0.006(4)
C8 0.045(4) 0.052(4) 0.050(4) -0.005(3) 0.003(3) 0.006(3)
C23 0.036(4) 0.057(5) 0.062(5) 0.003(4) -0.001(4) -0.001(3)
C14 0.048(4) 0.038(4) 0.052(4) -0.002(3) 0.006(3) -0.004(3)
C4 0.053(4) 0.048(4) 0.040(4) -0.005(3) 0.009(4) -0.005(3)
C3 0.045(4) 0.068(5) 0.063(4) -0.015(3) 0.009(4) 0.004(4)
C20 0.034(4) 0.057(4) 0.038(3) 0.000(3) 0.002(3) -0.005(3)
C15 0.069(5) 0.047(4) 0.061(4) -0.003(4) 0.006(4) 0.000(4)
C13 0.068(5) 0.056(4) 0.050(4) -0.002(4) 0.008(4) 0.011(4)
C22 0.050(4) 0.038(4) 0.067(4) -0.004(3) 0.006(3) 0.006(3)
C18 0.066(5) 0.067(5) 0.075(5) 0.022(4) 0.002(4) -0.008(4)
O4 0.069(4) 0.065(3) 0.169(5) -0.010(3) 0.050(4) 0.009(3)
C1 0.062(5) 0.055(4) 0.055(5) 0.007(4) -0.004(4) -0.019(4)
C21 0.041(4) 0.041(4) 0.058(4) -0.008(3) 0.010(3) 0.007(3)
C19 0.055(5) 0.047(4) 0.068(5) -0.004(4) 0.001(4) 0.001(3)
C24 0.079(5) 0.093(5) 0.062(5) 0.008(4) 0.020(4) -0.031(4)
C10 0.058(5) 0.099(6) 0.072(6) -0.012(5) -0.011(4) 0.010(4)
C25 0.062(6) 0.058(5) 0.069(5) 0.002(4) 0.007(4) -0.002(4)
C5 0.050(5) 0.071(5) 0.064(5) -0.004(4) 0.009(4) -0.014(3)
C9 0.053(5) 0.067(5) 0.057(5) 0.000(4) 0.000(4) 0.005(4)
C11 0.083(7) 0.113(7) 0.056(5) -0.006(5) -0.012(5) 0.036(5)
C12 0.086(6) 0.073(5) 0.065(5) 0.012(4) 0.011(4) 0.018(5)
C16 0.069(5) 0.045(5) 0.102(6) -0.008(4) 0.024(5) 0.003(4)
C17 0.055(5) 0.046(4) 0.107(6) 0.011(5) 0.003(5) -0.002(4)
C6 0.072(6) 0.083(5) 0.048(4) -0.007(4) 0.012(5) -0.020(4)
C26 0.109(8) 0.089(6) 0.298(14) -0.011(8) 0.096(8) 0.054(6)
O2 0.054(3) 0.068(3) 0.055(3) -0.001(2) 0.007(2) -0.019(2)

loop_
_atom_type_symbol
_atom_type_description
_atom_type_scat_dispersion_real
_atom_type_scat_dispersion_imag
_atom_type_scat_source
C C 0.0033 0.0016 'International Tables Vol C Tables 4.2.6.8 and 6.1.1.4'
H H 0.0000 0.0000 'International Tables Vol C Tables 4.2.6.8 and 6.1.1.4'
N N 0.0061 0.0033 'International Tables Vol C Tables 4.2.6.8 and 6.1.1.4'
O O 0.0106 0.0060 'International Tables Vol C Tables 4.2.6.8 and 6.1.1.4'
Br Br -0.2901 2.4595 'International Tables Vol C Tables 4.2.6.8 and 6.1.1.4'

loop_
_geom_angle_atom_site_label_1
_geom_angle_atom_site_label_2
_geom_angle_atom_site_label_3
_geom_angle
C4 N1 C22 118.3(5)
C4 N1 C7 112.9(4)
C22 N1 C7 110.6(4)
N2 C7 N1 110.0(4)
N2 C7 C8 112.8(5)
N1 C7 C8 110.9(5)
N2 C7 H7 107.6
N1 C7 H7 107.6
C8 C7 H7 107.6
C20 N2 C14 121.3(5)
C20 N2 C7 116.5(4)
C14 N2 C7 119.8(5)
C1 C2 C3 120.4(6)
C1 C2 H2 119.8
C3 C2 H2 119.8
C13 C8 C9 119.2(6)
C13 C8 C7 119.2(6)
C9 C8 C7 121.3(6)
O1 C23 O2 125.3(6)
O1 C23 C20 122.7(6)
O2 C23 C20 112.0(5)
C15 C14 C19 119.0(6)
C15 C14 N2 120.1(6)
C19 C14 N2 120.9(5)
C3 C4 C5 118.4(6)
C3 C4 N1 118.8(5)
C5 C4 N1 122.7(6)
C2 C3 C4 120.8(6)
C2 C3 H3 119.6
C4 C3 H3 119.6
C21 C20 N2 122.0(5)
C21 C20 C23 124.2(5)
N2 C20 C23 113.4(5)
C14 C15 C16 120.2(6)
C14 C15 H15 119.9
C16 C15 H15 119.9
C8 C13 C12 120.0(7)
C8 C13 H13 120.0
C12 C13 H13 120.0
N1 C22 C21 112.7(4)
N1 C22 H22A 109.1
C21 C22 H22A 109.1
N1 C22 H22B 109.1
C21 C22 H22B 109.1
H22A C22 H22B 107.8
C17 C18 C19 118.6(7)
C17 C18 H18 120.7
C19 C18 H18 120.7
C25 O4 C26 114.6(6)
C2 C1 C6 120.7(6)
C2 C1 Br1 119.9(6)
C6 C1 Br1 119.4(5)
C20 C21 C25 120.2(6)
C20 C21 C22 121.0(5)
C25 C21 C22 118.6(5)
C14 C19 C18 121.0(6)
C14 C19 H19 119.5
C18 C19 H19 119.5
O2 C24 H24A 109.5
O2 C24 H24B 109.5
H24A C24 H24B 109.5
O2 C24 H24C 109.5
H24A C24 H24C 109.5
H24B C24 H24C 109.5
C11 C10 C9 119.3(7)
C11 C10 H10 120.3
C9 C10 H10 120.3
O3 C25 O4 122.2(7)
O3 C25 C21 127.5(7)
O4 C25 C21 110.3(6)
C4 C5 C6 120.2(6)
C4 C5 H5 119.9
C6 C5 H5 119.9
C10 C9 C8 120.8(6)
C10 C9 H9 119.6
C8 C9 H9 119.6
C10 C11 C12 121.4(7)
C10 C11 H11 119.3
C12 C11 H11 119.3
C11 C12 C13 119.3(7)
C11 C12 H12 120.4
C13 C12 H12 120.4
C17 C16 C15 120.0(6)
C17 C16 H16 120.0
C15 C16 H16 120.0
C16 C17 C18 121.2(6)
C16 C17 Br2 119.8(6)
C18 C17 Br2 119.0(6)
C1 C6 C5 119.4(6)
C1 C6 H6 120.3
C5 C6 H6 120.3
O4 C26 H26A 109.5
O4 C26 H26B 109.5
H26A C26 H26B 109.5
O4 C26 H26C 109.5
H26A C26 H26C 109.5
H26B C26 H26C 109.5
C23 O2 C24 114.8(5)

loop_
_geom_bond_atom_site_label_1
_geom_bond_atom_site_label_2
_geom_bond_distance
Br1 C1 1.905(6)
Br2 C17 1.898(7)
N1 C4 1.426(7)
N1 C22 1.474(6)
N1 C7 1.475(6)
C7 N2 1.470(6)
C7 C8 1.516(7)
C7 H7 0.9800
O3 C25 1.208(7)
N2 C20 1.386(6)
N2 C14 1.422(7)
O1 C23 1.199(6)
C2 C1 1.354(8)
C2 C3 1.373(8)
C2 H2 0.9300
C8 C13 1.390(8)
C8 C9 1.395(8)
C23 O2 1.334(7)
C23 C20 1.527(8)
C14 C15 1.375(7)
C14 C19 1.379(7)
C4 C3 1.379(8)
C4 C5 1.390(7)
C3 H3 0.9300
C20 C21 1.339(7)
C15 C16 1.384(8)
C15 H15 0.9300
C13 C12 1.394(8)
C13 H13 0.9300
C22 C21 1.510(7)
C22 H22A 0.9700
C22 H22B 0.9700
C18 C17 1.372(9)
C18 C19 1.387(8)
C18 H18 0.9300
O4 C25 1.347(7)
O4 C26 1.468(8)
C1 C6 1.367(8)
C21 C25 1.464(9)
C19 H19 0.9300
C24 O2 1.453(6)
C24 H24A 0.9600
C24 H24B 0.9600
C24 H24C 0.9600
C10 C11 1.369(9)
C10 C9 1.380(8)
C10 H10 0.9300
C5 C6 1.396(8)
C5 H5 0.9300
C9 H9 0.9300
C11 C12 1.384(10)
C11 H11 0.9300
C12 H12 0.9300
C16 C17 1.358(9)
C16 H16 0.9300
C6 H6 0.9300
C26 H26A 0.9600
C26 H26B 0.9600
C26 H26C 0.9600

loop_
_geom_torsion_atom_site_label_1
_geom_torsion_atom_site_label_2
_geom_torsion_atom_site_label_3
_geom_torsion_atom_site_label_4
_geom_torsion
C4 N1 C7 N2 -74.6(6)
C22 N1 C7 N2 60.5(6)
C4 N1 C7 C8 159.9(5)
C22 N1 C7 C8 -65.0(6)
N1 C7 N2 C20 -45.3(6)
C8 C7 N2 C20 79.1(6)
N1 C7 N2 C14 117.2(5)
C8 C7 N2 C14 -118.4(5)
N2 C7 C8 C13 -166.8(5)
N1 C7 C8 C13 -42.8(7)
N2 C7 C8 C9 19.5(8)
N1 C7 C8 C9 143.4(5)
C20 N2 C14 C15 -146.3(6)
C7 N2 C14 C15 52.0(7)
C20 N2 C14 C19 34.5(8)
C7 N2 C14 C19 -127.2(6)
C22 N1 C4 C3 163.2(5)
C7 N1 C4 C3 -65.5(7)
C22 N1 C4 C5 -16.1(8)
C7 N1 C4 C5 115.2(6)
C1 C2 C3 C4 -0.3(9)
C5 C4 C3 C2 -0.5(9)
N1 C4 C3 C2 -179.9(5)
C14 N2 C20 C21 -150.4(5)
C7 N2 C20 C21 11.9(8)
C14 N2 C20 C23 36.9(7)
C7 N2 C20 C23 -160.8(5)
O1 C23 C20 C21 -119.5(7)
O2 C23 C20 C21 62.3(7)
O1 C23 C20 N2 53.0(8)
O2 C23 C20 N2 -125.1(5)
C19 C14 C15 C16 -1.3(9)
N2 C14 C15 C16 179.6(5)
C9 C8 C13 C12 -1.4(9)
C7 C8 C13 C12 -175.3(5)
C4 N1 C22 C21 89.5(6)
C7 N1 C22 C21 -42.9(6)
C3 C2 C1 C6 1.3(10)
C3 C2 C1 Br1 179.7(4)
N2 C20 C21 C25 -168.2(5)
C23 C20 C21 C25 3.7(9)
N2 C20 C21 C22 6.5(9)
C23 C20 C21 C22 178.4(5)
N1 C22 C21 C20 9.9(8)
N1 C22 C21 C25 -175.3(5)
C15 C14 C19 C18 2.4(9)
N2 C14 C19 C18 -178.4(5)
C17 C18 C19 C14 -1.3(10)
C26 O4 C25 O3 2.3(11)
C26 O4 C25 C21 -176.8(7)
C20 C21 C25 O3 18.7(11)
C22 C21 C25 O3 -156.1(7)
C20 C21 C25 O4 -162.2(6)
C22 C21 C25 O4 23.0(8)
C3 C4 C5 C6 0.4(9)
N1 C4 C5 C6 179.7(5)
C11 C10 C9 C8 1.0(10)
C13 C8 C9 C10 0.3(9)
C7 C8 C9 C10 174.1(6)
C9 C10 C11 C12 -1.1(11)
C10 C11 C12 C13 0.0(11)
C8 C13 C12 C11 1.3(10)
C14 C15 C16 C17 -1.0(10)
C15 C16 C17 C18 2.2(11)
C15 C16 C17 Br2 -179.9(5)
C19 C18 C17 C16 -1.1(10)
C19 C18 C17 Br2 -179.0(5)
C2 C1 C6 C5 -1.5(10)
Br1 C1 C6 C5 -179.8(4)
C4 C5 C6 C1 0.6(9)
O1 C23 O2 C24 6.4(9)
C20 C23 O2 C24 -175.5(5)
